data_7237941
loop_
_publ_author_name
'Garc\'ia-Fern\'andez, Alberto'
'Juarez-Perez, Emilio Jose'
'Berm\'udez-Garc\'ia, Juan Manuel'
'Llamas-Saiz, Antonio Luis'
'Artiaga, Ram\'on'
'L\'opez-Beceiro, Jorge Jose'
'Se\~nar\'is-Rodr\'iguez, Mar\'ia Antonia'
'S\'anchez-And\'ujar, Manuel'
'Castro-Garc\'ia, Socorro'

_publ_section_title
;
 Hybrid lead halide [(CH3)2NH2]PbX3 (X = Cl&#x2212; and Br&#x2212;)
 hexagonal perovskites with multiple functional properties
;
_journal_issue 32
_journal_name_full 'Journal of Materials Chemistry C'
_journal_page_first 10008
_journal_paper_doi 10.1039/C9TC03543E
_journal_volume 7
_journal_year 2019
_chemical_absolute_configuration ad
_chemical_formula_moiety 'Br6 Pb2, 2(C2 H8 N)'
_chemical_formula_sum 'C4 H16 Br6 N2 Pb2'
_chemical_formula_weight 986.03
_chemical_name_common 'DMAPbBr_B - 6_T100K'
_space_group_crystal_system orthorhombic
_space_group_IT_number 19
_space_group_name_Hall 'P 2ac 2ab'
_space_group_name_H-M_alt 'P 21 21 21'
_atom_sites_solution_hydrogens difmap
_atom_sites_solution_primary dual
_atom_sites_solution_secondary difmap
_audit_update_record
;
2018-07-12 deposited with the CCDC.	2019-07-23 downloaded from the CCDC.
;
_cell_angle_alpha 90
_cell_angle_beta 90
_cell_angle_gamma 90
_cell_formula_units_Z 4
_cell_length_a 8.7631(4)
_cell_length_b 13.9568(6)
_cell_length_c 14.7110(7)
_cell_measurement_reflns_used 5426
_cell_measurement_temperature 100.(2)
_cell_measurement_theta_max 26.2068
_cell_measurement_theta_min 2.7052
_cell_volume 1799.23(14)
_computing_cell_refinement 'SAINT V8.38A (Bruker AXS Inc., 2017)'
_computing_data_collection 'Bruker APEX3 software'
_computing_data_reduction 'SAINT V8.38A (Bruker AXS Inc., 2017)'
_computing_molecular_graphics 'shelXle (C.B. Huebschle, rev 883)'
_computing_structure_refinement 'SHELXL-2017/1 (Sheldrick, 2017)'
_computing_structure_solution 'SHELXT-2014/5 (Sheldrick, 2014)'
_diffrn_ambient_temperature 100.(2)
_diffrn_detector_area_resol_mean 16.6666
_diffrn_measured_fraction_theta_full 1.000
_diffrn_measured_fraction_theta_max 1.000
_diffrn_measurement_device '\k--geometry diffractometer'
_diffrn_measurement_device_type 'Bruker AXS X8 APEX-II'
_diffrn_measurement_method '\f or \w oscillation scans'
_diffrn_radiation_monochromator graphite
_diffrn_radiation_type MoK\a
_diffrn_radiation_wavelength 0.71073
_diffrn_reflns_av_unetI/netI 0.2072
_diffrn_reflns_limit_h_max 10
_diffrn_reflns_limit_h_min -10
_diffrn_reflns_limit_k_max 16
_diffrn_reflns_limit_k_min -16
_diffrn_reflns_limit_l_max 17
_diffrn_reflns_limit_l_min -17
_diffrn_reflns_number 23098
_diffrn_reflns_theta_full 25.41
_diffrn_reflns_theta_max 25.41
_diffrn_reflns_theta_min 2.01
_diffrn_source 'sealed x-ray tube'
_diffrn_source_type 'SIEMENS KFN MO 2K-90'
_exptl_absorpt_coefficient_mu 31.990
_exptl_absorpt_correction_T_max 0.0613
_exptl_absorpt_correction_T_min 0.0233
_exptl_absorpt_correction_type multi-scan
_exptl_absorpt_process_details 'TWINABS - Bruker AXS scaling for twinned crystals - Version 2012/1'
_exptl_crystal_colour 'clear colourless'
_exptl_crystal_density_diffrn 3.640
_exptl_crystal_density_method 'not measured'
_exptl_crystal_description prism
_exptl_crystal_F_000 1712
_exptl_crystal_recrystallization_method 'Re-crystallisation from solvent: DMF'
_exptl_crystal_size_max 0.190
_exptl_crystal_size_mid 0.180
_exptl_crystal_size_min 0.120
_refine_diff_density_max 4.214
_refine_diff_density_min -2.844
_refine_ls_abs_structure_details
;

Flack x determined using 1132 quotients [(I+)-(I-)]/[(I+)+(I-)]
(Parsons, Flack and Wagner, Acta Cryst. B69 (2013) 249-259).
;
_refine_ls_abs_structure_Flack -0.01(2)
_refine_ls_extinction_method none
_refine_ls_goodness_of_fit_ref 1.027
_refine_ls_hydrogen_treatment constr
_refine_ls_matrix_type full
_refine_ls_number_parameters 142
_refine_ls_number_reflns 23098
_refine_ls_number_restraints 18
_refine_ls_restrained_S_all 1.027
_refine_ls_R_factor_all 0.1360
_refine_ls_R_factor_gt 0.0979
_refine_ls_shift/su_max 0.000
_refine_ls_shift/su_mean 0.000
_refine_ls_structure_factor_coef Fsqd
_refine_ls_weighting_details 'w=1/[\s^2^(Fo^2^)+(0.1440P)^2^] where P=(Fo^2^+2Fc^2^)/3'
_refine_ls_weighting_scheme calc
_refine_ls_wR_factor_gt 0.2229
_refine_ls_wR_factor_ref 0.2577
_reflns_number_gt 16852
_reflns_number_total 23098
_reflns_threshold_expression 'I > 2\s(I)'
_cod_data_source_file c9tc03543e2.cif
_cod_data_source_block 6_T100K_2016cg06
_cod_depositor_comments
;
The following automatic conversions were performed:

data item '_exptl_absorpt_correction_type' value 'Multi-Scan' was
changed to 'multi-scan' in accordance with the
/home/saulius/struct/COD-crude-data/automatic-downloads/DataCite-retrospective/RSC/depositions/lib/dictionaries/cif_core.dic
dictionary named 'cif_core.dic' version 2.4.2 last updated on
2011-04-26.

Automatic conversion script
Id: cif_fix_values 6909 2019-04-08 15:41:33Z antanas 
;
_cod_database_code 7237941

loop_
_space_group_symop_operation_xyz
'x, y, z'
'x+1/2, -y+1/2, -z'
'-x, y+1/2, -z+1/2'
'-x+1/2, -y, z+1/2'

loop_
_atom_site_type_symbol
_atom_site_label
_atom_site_fract_x
_atom_site_fract_y
_atom_site_fract_z
_atom_site_U_iso_or_equiv
_atom_site_adp_type
_atom_site_calc_flag
_atom_site_refinement_flags_adp
_atom_site_refinement_flags_posn
_atom_site_occupancy
Pb Pb1 0.2856(3) 0.31814(15) 0.37896(15) 0.0158(6) Uani d . . 1
Pb Pb2 0.3042(3) 0.33463(15) 0.11133(15) 0.0158(6) Uani d . . 1
Br Br1 0.0269(8) 0.2217(5) 0.4773(5) 0.0232(16) Uani d . . 1
Br Br2 0.2689(8) 0.4991(4) 0.4668(4) 0.0217(15) Uani d . . 1
Br Br3 0.0863(7) 0.4146(5) 0.2448(5) 0.0197(14) Uani d . . 1
Br Br4 0.5312(7) 0.3965(5) 0.2580(5) 0.0215(15) Uani d . . 1
Br Br5 0.2975(8) 0.1620(4) 0.2148(4) 0.0203(14) Uani d . . 1
Br Br6 0.0722(8) 0.2488(6) -0.0117(5) 0.0293(17) Uani d . . 1
N N11 0.297(6) 0.642(4) 0.275(3) 0.024(11) Uani d . . 1
H H11A 0.376275 0.671304 0.303479 0.029 Uiso calc U R 1
H H11B 0.286387 0.582398 0.300404 0.029 Uiso calc U R 1
C C12 0.155(7) 0.697(5) 0.293(4) 0.027(16) Uani d . . 1
H H12A 0.135488 0.699567 0.358176 0.04 Uiso calc U R 1
H H12B 0.06936 0.666519 0.261743 0.04 Uiso calc U R 1
H H12C 0.168055 0.762654 0.269432 0.04 Uiso calc U R 1
C C13 0.331(7) 0.632(4) 0.179(4) 0.022(14) Uani d . . 1
H H13A 0.242358 0.604662 0.147515 0.033 Uiso calc U R 1
H H13B 0.418803 0.589005 0.171311 0.033 Uiso calc U R 1
H H13C 0.354924 0.694743 0.153351 0.033 Uiso calc U R 1
N N21 0.683(6) 0.501(4) 0.470(4) 0.027(13) Uani d . . 1
H H21A 0.612178 0.454568 0.462442 0.033 Uiso calc U R 1
H H21B 0.651642 0.553567 0.437863 0.033 Uiso calc U R 1
C C22 0.691(9) 0.528(5) 0.569(4) 0.034(17) Uani d . . 1
H H22A 0.77749 0.570502 0.579228 0.051 Uiso calc U R 1
H H22B 0.703545 0.469314 0.605261 0.051 Uiso calc U R 1
H H22C 0.596075 0.559922 0.586654 0.051 Uiso calc U R 1
C C23 0.831(7) 0.468(5) 0.432(5) 0.030(16) Uani d . . 1
H H23A 0.912056 0.513319 0.448019 0.045 Uiso calc U R 1
H H23B 0.823547 0.462994 0.365709 0.045 Uiso calc U R 1
H H23C 0.855979 0.404638 0.457337 0.045 Uiso calc U R 1

loop_
_atom_site_aniso_label
_atom_site_aniso_U_11
_atom_site_aniso_U_22
_atom_site_aniso_U_33
_atom_site_aniso_U_12
_atom_site_aniso_U_13
_atom_site_aniso_U_23
Pb1 0.0170(13) 0.0179(12) 0.0125(11) 0.0003(10) 0.0008(10) 0.0010(9)
Pb2 0.0166(13) 0.0183(12) 0.0126(12) 0.0002(10) -0.0001(10) -0.0008(9)
Br1 0.022(4) 0.026(4) 0.022(4) -0.003(3) 0.005(3) 0.004(3)
Br2 0.031(4) 0.021(3) 0.014(3) 0.001(3) 0.000(3) -0.004(2)
Br3 0.016(4) 0.027(4) 0.016(3) 0.005(3) 0.001(3) 0.000(3)
Br4 0.016(4) 0.030(4) 0.018(3) -0.008(3) 0.000(3) 0.001(3)
Br5 0.024(4) 0.018(3) 0.019(3) 0.001(3) 0.000(3) 0.002(2)
Br6 0.028(5) 0.040(4) 0.020(4) -0.013(3) -0.002(3) -0.005(3)
N11 0.02(3) 0.03(3) 0.02(2) 0.01(2) 0.001(19) 0.002(19)
C12 0.02(3) 0.04(4) 0.02(3) 0.01(3) 0.00(2) 0.00(3)
C13 0.02(4) 0.02(3) 0.02(2) 0.01(3) 0.00(2) 0.00(2)
N21 0.03(3) 0.02(3) 0.03(2) 0.01(2) 0.01(2) 0.02(2)
C22 0.05(5) 0.03(3) 0.03(2) 0.00(3) 0.02(3) 0.02(2)
C23 0.02(3) 0.04(4) 0.04(4) 0.00(2) 0.00(2) -0.01(3)

loop_
_atom_type_symbol
_atom_type_description
_atom_type_scat_dispersion_real
_atom_type_scat_dispersion_imag
_atom_type_scat_source
C C 0.0033 0.0016 'International Tables Vol C Tables 4.2.6.8 and 6.1.1.4'
H H 0.0000 0.0000 'International Tables Vol C Tables 4.2.6.8 and 6.1.1.4'
N N 0.0061 0.0033 'International Tables Vol C Tables 4.2.6.8 and 6.1.1.4'
Br Br -0.2901 2.4595 'International Tables Vol C Tables 4.2.6.8 and 6.1.1.4'
Pb Pb -3.3944 10.1111 'International Tables Vol C Tables 4.2.6.8 and 6.1.1.4'

loop_
_geom_angle_atom_site_label_1
_geom_angle_atom_site_label_2
_geom_angle_atom_site_label_3
_geom_angle_site_symmetry_1
_geom_angle_site_symmetry_3
_geom_angle
Br2 Pb1 Br3 . . 82.44(19)
Br2 Pb1 Br4 . . 89.02(19)
Br3 Pb1 Br4 . . 82.08(19)
Br2 Pb1 Br1 . . 98.05(19)
Br3 Pb1 Br1 . . 94.55(19)
Br4 Pb1 Br1 . . 171.7(2)
Br2 Pb1 Br1 . 2_556 83.22(19)
Br3 Pb1 Br1 . 2_556 163.15(19)
Br4 Pb1 Br1 . 2_556 88.9(2)
Br1 Pb1 Br1 . 2_556 96.19(7)
Br5 Pb2 Br3 . . 87.19(19)
Br5 Pb2 Br6 . . 88.3(2)
Br3 Pb2 Br6 . . 96.6(2)
Br5 Pb2 Br6 . 2 87.1(2)
Br3 Pb2 Br6 . 2 167.2(2)
Br6 Pb2 Br6 . 2 94.67(6)
Br5 Pb2 Br4 . . 82.84(18)
Br3 Pb2 Br4 . . 81.08(18)
Br6 Pb2 Br4 . . 170.9(2)
Br6 Pb2 Br4 2 . 86.86(19)
Br5 Pb2 Br2 . 4_564 163.7(2)
Br3 Pb2 Br2 . 4_564 92.18(18)
Br6 Pb2 Br2 . 4_564 75.6(2)
Br6 Pb2 Br2 2 4_564 96.50(19)
Br4 Pb2 Br2 . 4_564 113.13(18)
Pb1 Br1 Pb1 . 2_456 160.1(2)
Pb1 Br2 Pb2 . 4_565 162.5(2)
Pb2 Br3 Pb1 . . 83.68(16)
Pb1 Br4 Pb2 . . 81.33(16)
Pb2 Br6 Pb2 . 2_455 171.0(3)
C13 N11 C12 . . 113.(5)
C13 N11 H11A . . 109.0
C12 N11 H11A . . 109.0
C13 N11 H11B . . 109.0
C12 N11 H11B . . 109.0
H11A N11 H11B . . 107.8
N11 C12 H12A . . 109.5
N11 C12 H12B . . 109.5
H12A C12 H12B . . 109.5
N11 C12 H12C . . 109.5
H12A C12 H12C . . 109.5
H12B C12 H12C . . 109.5
N11 C13 H13A . . 109.5
N11 C13 H13B . . 109.5
H13A C13 H13B . . 109.5
N11 C13 H13C . . 109.5
H13A C13 H13C . . 109.5
H13B C13 H13C . . 109.5
C23 N21 C22 . . 114.(6)
C23 N21 H21A . . 108.8
C22 N21 H21A . . 108.8
C23 N21 H21B . . 108.8
C22 N21 H21B . . 108.8
H21A N21 H21B . . 107.7
N21 C22 H22A . . 109.5
N21 C22 H22B . . 109.5
H22A C22 H22B . . 109.5
N21 C22 H22C . . 109.5
H22A C22 H22C . . 109.5
H22B C22 H22C . . 109.5
N21 C23 H23A . . 109.5
N21 C23 H23B . . 109.5
H23A C23 H23B . . 109.5
N21 C23 H23C . . 109.5
H23A C23 H23C . . 109.5
H23B C23 H23C . . 109.5

loop_
_geom_bond_atom_site_label_1
_geom_bond_atom_site_label_2
_geom_bond_site_symmetry_2
_geom_bond_distance
Pb1 Br2 . 2.841(6)
Pb1 Br3 . 2.959(7)
Pb1 Br4 . 2.998(7)
Pb1 Br1 . 3.007(7)
Pb1 Br1 2_556 3.042(7)
Pb2 Br5 . 2.851(6)
Pb2 Br3 . 2.958(7)
Pb2 Br6 . 2.974(7)
Pb2 Br6 2 3.003(7)
Pb2 Br4 . 3.059(7)
Pb2 Br2 4_564 3.212(6)
N11 C13 . 1.46(8)
N11 C12 . 1.48(7)
N11 H11A . 0.91
N11 H11B . 0.91
C12 H12A . 0.98
C12 H12B . 0.98
C12 H12C . 0.98
C13 H13A . 0.98
C13 H13B . 0.98
C13 H13C . 0.98
N21 C23 . 1.49(8)
N21 C22 . 1.50(8)
N21 H21A . 0.91
N21 H21B . 0.91
C22 H22A . 0.98
C22 H22B . 0.98
C22 H22C . 0.98
C23 H23A . 0.98
C23 H23B . 0.98
C23 H23C . 0.98

loop_
_geom_hbond_atom_site_label_D
_geom_hbond_atom_site_label_H
_geom_hbond_atom_site_label_A
_geom_hbond_site_symmetry_A
_geom_hbond_distance_DH
_geom_hbond_distance_HA
_geom_hbond_distance_DA
_geom_hbond_angle_DHA
N11 H11B Br2 . 0.91 2.71 3.46(5) 139.4
N11 H11B Br3 . 0.91 3.04 3.69(5) 130.5
N11 H11B Br4 . 0.91 3.42 4.00(5) 123.7
N11 H11A Br4 3_655 0.91 3.37 3.89(5) 119.1
N11 H11A Br5 3_655 0.91 2.87 3.57(5) 134.5
N11 H11A Br6 4_565 0.91 2.97 3.67(5) 134.5
N21 H21A Br1 2_556 0.91 2.72 3.49(5) 143.0
N21 H21A Br2 . 0.91 3.07 3.63(6) 121.4
N21 H21A Br4 . 0.91 3.19 3.69(6) 116.7
N21 H21B Br5 3_655 0.91 2.74 3.53(5) 144.7
N21 H21B Br6 4_565 0.91 3.47 4.15(5) 134.2

loop_
_geom_torsion_atom_site_label_1
_geom_torsion_atom_site_label_2
_geom_torsion_atom_site_label_3
_geom_torsion_atom_site_label_4
_geom_torsion_site_symmetry_1
_geom_torsion_site_symmetry_4
_geom_torsion
Br2 Pb1 Br1 Pb1 . 2_456 -17.5(8)
Br3 Pb1 Br1 Pb1 . 2_456 -100.5(8)
Br4 Pb1 Br1 Pb1 . 2_456 -166.1(11)
Br1 Pb1 Br1 Pb1 2_556 2_456 66.5(8)
Br3 Pb1 Br2 Pb2 . 4_565 113.8(8)
Br4 Pb1 Br2 Pb2 . 4_565 -164.0(8)
Br1 Pb1 Br2 Pb2 . 4_565 20.3(9)
Br1 Pb1 Br2 Pb2 2_556 4_565 -75.1(8)
Br5 Pb2 Br3 Pb1 . . 42.35(18)
Br6 Pb2 Br3 Pb1 . . 130.31(19)
Br6 Pb2 Br3 Pb1 2 . -21.1(10)
Br4 Pb2 Br3 Pb1 . . -40.83(16)
Br2 Pb2 Br3 Pb1 4_564 . -153.91(17)
Br2 Pb1 Br3 Pb2 . . 131.77(19)
Br4 Pb1 Br3 Pb2 . . 41.71(16)
Br1 Pb1 Br3 Pb2 . . -130.69(17)
Br1 Pb1 Br3 Pb2 2_556 . 99.8(7)
Br2 Pb1 Br4 Pb2 . . -122.82(18)
Br3 Pb1 Br4 Pb2 . . -40.31(16)
Br1 Pb1 Br4 Pb2 . . 26.1(15)
Br1 Pb1 Br4 Pb2 2_556 . 153.94(18)
Br5 Pb2 Br4 Pb1 . . -47.81(17)
Br3 Pb2 Br4 Pb1 . . 40.45(17)
Br6 Pb2 Br4 Pb1 . . -35.3(13)
Br6 Pb2 Br4 Pb1 2 . -135.3(2)
Br2 Pb2 Br4 Pb1 4_564 . 129.01(17)
Br5 Pb2 Br6 Pb2 . 2_455 70.(2)
Br3 Pb2 Br6 Pb2 . 2_455 -17.(2)
Br6 Pb2 Br6 Pb2 2 2_455 157.(2)
Br4 Pb2 Br6 Pb2 . 2_455 57.(3)
Br2 Pb2 Br6 Pb2 4_564 2_455 -108.(2)
